data_7718703
loop_
_publ_author_name
'Zhang, Jingli'
'Xu, Xingyu'
'Yan, Xiaoyu'

_publ_section_title
;
 Au-involving chalcogen bond in 4-(2-chalcophenyl)-1,2,3-triazolylidene
 Au(i) complexes: synthesis, characterization, and photophysical
 properties
;
_journal_issue 24
_journal_name_full 'Dalton Transactions'
_journal_page_first 9576
_journal_page_last 9583
_journal_paper_doi 10.1039/D4DT03508A
_journal_volume 54
_journal_year 2025
_chemical_formula_sum 'C63 H80 Au Cl7 N6 S2'
_chemical_formula_weight 1430.56
_space_group_crystal_system monoclinic
_space_group_IT_number 14
_space_group_name_Hall '-P 2yn'
_space_group_name_H-M_alt 'P 1 21/n 1'
_symmetry_cell_setting monoclinic
_symmetry_space_group_name_H-M 'P 1 21/n 1'
_atom_sites_solution_hydrogens geom
_atom_sites_solution_primary direct
_audit_creation_date
;
'Thu Apr 14 09:46:10 2022'
;
_audit_creation_method
;FinalCif V118 by Daniel Kratzert, Freiburg 2025,
https://dkratzert.de/finalcif.html
;
_audit_update_record
;
2025-03-04 deposited with the CCDC.	2025-05-15 downloaded from the CCDC.
;
_cell_angle_alpha 90
_cell_angle_beta 91.678(2)
_cell_angle_gamma 90
_cell_formula_units_Z 4
_cell_length_a 13.8322(3)
_cell_length_b 23.6472(6)
_cell_length_c 21.1792(5)
_cell_measurement_reflns_used 6595
_cell_measurement_temperature 116(2)
_cell_measurement_theta_max 26.3710
_cell_measurement_theta_min 3.8660
_cell_volume 6924.6(3)
_computing_cell_refinement
;
CrysAlisPro, Agilent Technologies,
Version 1.171.37.35 (release 13-08-2014 CrysAlis171 .NET)
(compiled Aug 13 2014,18:06:01)
;
_computing_data_collection
;
CrysAlisPro, Agilent Technologies,
Version 1.171.37.35 (release 13-08-2014 CrysAlis171 .NET)
(compiled Aug 13 2014,18:06:01)
;
_computing_data_reduction
;  CrysAlisPro, Agilent
Technologies,  Version
1.171.37.35 (release
13-08-2014 CrysAlis171 .NET)
(compiled Aug 13
2014,18:06:01)
;
_computing_structure_refinement 'SHELXL-2019/2 (Sheldrick, 2019)'
_computing_structure_solution 'SHELXS (G. Sheldrick)'
_diffrn_ambient_environment N~2~
_diffrn_ambient_temperature 116(2)
_diffrn_detector 'CCD plate'
_diffrn_detector_area_resol_mean 16.0971
_diffrn_detector_type Eos
_diffrn_measured_fraction_theta_full 0.997
_diffrn_measured_fraction_theta_max 0.981
_diffrn_measurement_details
;
#__ type_ start__ end____ width___ exp.time_
  1 omega   -6.00   24.00   1.0000    5.0000
omega____ theta____ kappa____ phi______ frames
    -       16.0852  -57.0000   30.0000 30

#__ type_ start__ end____ width___ exp.time_
  2 omega  -43.00   32.00   1.0000    5.0000
omega____ theta____ kappa____ phi______ frames
    -       16.0852  -57.0000  -60.0000 75

#__ type_ start__ end____ width___ exp.time_
  3 omega  -50.00   10.00   1.0000    5.0000
omega____ theta____ kappa____ phi______ frames
    -       16.0852  -57.0000   60.0000 60

#__ type_ start__ end____ width___ exp.time_
  4 omega  -51.00  -22.00   1.0000    5.0000
omega____ theta____ kappa____ phi______ frames
    -       16.0852  -57.0000   30.0000 29

#__ type_ start__ end____ width___ exp.time_
  5 omega   60.00   89.00   1.0000    5.0000
omega____ theta____ kappa____ phi______ frames
    -       16.0852 -178.0000  120.0000 29

#__ type_ start__ end____ width___ exp.time_
  6 omega   59.00   88.00   1.0000    5.0000
omega____ theta____ kappa____ phi______ frames
    -       16.0852 -178.0000  -30.0000 29

#__ type_ start__ end____ width___ exp.time_
  7 omega    0.00   60.00   1.0000    5.0000
omega____ theta____ kappa____ phi______ frames
    -       16.0852   77.0000  150.0000 60
;
_diffrn_measurement_device 'four-circle diffractometer'
_diffrn_measurement_device_type 'Xcalibur, Eos, Gemini'
_diffrn_measurement_method '\w scans'
_diffrn_orient_matrix_UB_11 0.0081411000
_diffrn_orient_matrix_UB_12 0.0069030000
_diffrn_orient_matrix_UB_13 0.0323284000
_diffrn_orient_matrix_UB_21 -0.0500561000
_diffrn_orient_matrix_UB_22 -0.0033213000
_diffrn_orient_matrix_UB_23 0.0053272000
_diffrn_orient_matrix_UB_31 0.0076684000
_diffrn_orient_matrix_UB_32 -0.0289913000
_diffrn_orient_matrix_UB_33 0.0070857000
_diffrn_radiation_monochromator graphite
_diffrn_radiation_probe x-ray
_diffrn_radiation_type MoK\a
_diffrn_radiation_wavelength 0.71073
_diffrn_reflns_av_R_equivalents 0.0756
_diffrn_reflns_av_sigmaI/netI 0.1213
_diffrn_reflns_av_unetI/netI 0.0899
_diffrn_reflns_Laue_measured_fraction_full 0.997
_diffrn_reflns_Laue_measured_fraction_max 0.981
_diffrn_reflns_limit_h_max 16
_diffrn_reflns_limit_h_min -17
_diffrn_reflns_limit_k_max 29
_diffrn_reflns_limit_k_min -25
_diffrn_reflns_limit_l_max 25
_diffrn_reflns_limit_l_min -23
_diffrn_reflns_number 42785
_diffrn_reflns_point_group_measured_fraction_full 0.997
_diffrn_reflns_point_group_measured_fraction_max 0.981
_diffrn_reflns_theta_full 25.242
_diffrn_reflns_theta_max 25.999
_diffrn_reflns_theta_min 3.070
_diffrn_source 'Enhance (Mo) X-ray Source'
_exptl_absorpt_coefficient_mu 2.496
_exptl_absorpt_correction_T_max 1.00000
_exptl_absorpt_correction_T_min 0.38866
_exptl_absorpt_correction_type multi-scan
_exptl_absorpt_process_details
;
CrysAlisPro, Agilent Technologies,
Version 1.171.37.35 (release 13-08-2014 CrysAlis171 .NET)
(compiled Aug 13 2014,18:06:01)
Empirical absorption correction using spherical harmonics,
 implemented in SCALE3 ABSPACK scaling algorithm.
;
_exptl_crystal_density_diffrn 1.372
_exptl_crystal_description blockd
_exptl_crystal_F_000 2920
_exptl_crystal_size_max 0.350
_exptl_crystal_size_mid 0.350
_exptl_crystal_size_min 0.090
_refine_diff_density_max 1.491
_refine_diff_density_min -1.135
_refine_diff_density_rms 0.135
_refine_ls_extinction_method none
_refine_ls_goodness_of_fit_ref 1.042
_refine_ls_hydrogen_treatment constr
_refine_ls_matrix_type full
_refine_ls_number_parameters 756
_refine_ls_number_reflns 13345
_refine_ls_number_restraints 63
_refine_ls_restrained_S_all 1.046
_refine_ls_R_factor_all 0.0832
_refine_ls_R_factor_gt 0.0534
_refine_ls_shift/su_max 0.003
_refine_ls_shift/su_mean 0.000
_refine_ls_structure_factor_coef Fsqd
_refine_ls_weighting_details 'w=1/[\s^2^(Fo^2^)+(0.0410P)^2^+13.1476P] where P=(Fo^2^+2Fc^2^)/3'
_refine_ls_weighting_scheme calc
_refine_ls_wR_factor_gt 0.1081
_refine_ls_wR_factor_ref 0.1236
_reflns_Friedel_coverage 0.000
_reflns_number_gt 9779
_reflns_number_total 13345
_reflns_threshold_expression 'I > 2\s(I)'
_cod_data_source_file d4dt03508a2.cif
_cod_data_source_block exp_7971
_cod_depositor_comments 'Adding full bibliography for 7718697--7718703.cif.'
_cod_original_sg_symbol_H-M 'P 21/n'
_cod_database_code 7718703
_cell_oxdiff_angle_alpha 90.003(3)
_cell_oxdiff_angle_beta 91.695(3)
_cell_oxdiff_angle_gamma 90.005(2)
_cell_oxdiff_length_a 13.8352(4)
_cell_oxdiff_length_b 23.6541(7)
_cell_oxdiff_length_c 21.1687(7)
_cell_oxdiff_measurement_reflns_used 6595
_cell_oxdiff_volume 6924.6(4)
_shelx_shelxl_version_number 2019/2
_reflns_odcompleteness_completeness 99.70
_reflns_odcompleteness_iscentric 1
_reflns_odcompleteness_theta 25.07
_symmetry_space_group_name_h-m_alt 'P 1 21/c 1'
_shelx_space_group_comment
;
The symmetry employed for this shelxl refinement is uniquely defined
by the following loop, which should always be used as a source of
symmetry information in preference to the above space-group names.
They are only intended as comments.
;
_shelx_estimated_absorpt_t_min 0.475
_shelx_estimated_absorpt_t_max 0.807

loop_
_space_group_symop_operation_xyz
'x, y, z'
'-x+1/2, y+1/2, -z+1/2'
'-x, -y, -z'
'x-1/2, -y-1/2, z-1/2'

loop_
_atom_site_label
_atom_site_type_symbol
_atom_site_fract_x
_atom_site_fract_y
_atom_site_fract_z
_atom_site_U_iso_or_equiv
_atom_site_adp_type
_atom_site_occupancy
_atom_site_site_symmetry_order
_atom_site_calc_flag
_atom_site_refinement_flags_posn
_atom_site_refinement_flags_adp
_atom_site_refinement_flags_occupancy
_atom_site_disorder_assembly
_atom_site_disorder_group
Au1 Au 0.70658(2) 0.02154(2) 0.22827(2) 0.02094(8) Uani 1 1 d . . . . .
S2 S 0.59544(12) -0.09875(7) 0.18572(8) 0.0344(4) Uani 1 1 d . . . . .
S1 S 0.83475(14) 0.14270(7) 0.28190(9) 0.0444(5) Uani 1 1 d . . . . .
N3 N 0.6471(3) 0.00777(19) 0.3632(2) 0.0207(11) Uani 1 1 d . . . . .
C31 C 0.7338(4) -0.0003(2) 0.1387(3) 0.0192(12) Uani 1 1 d . . . . .
C46 C 0.6199(4) -0.0190(3) -0.0602(3) 0.0310(15) Uani 1 1 d . . . . .
H46 H 0.612116 -0.006880 -0.015448 0.037 Uiso 1 1 calc R U . . .
C1 C 0.6829(4) 0.0432(2) 0.3188(3) 0.0196(12) Uani 1 1 d . . . . .
N4 N 0.7546(3) -0.03819(18) 0.0440(2) 0.0190(10) Uani 1 1 d . . . . .
N6 N 0.7970(3) 0.02889(18) 0.1021(2) 0.0188(10) Uani 1 1 d . . . . .
N2 N 0.6379(3) 0.0297(2) 0.4203(2) 0.0241(11) Uani 1 1 d . . . . .
N1 N 0.6688(3) 0.0821(2) 0.4130(2) 0.0240(11) Uani 1 1 d . . . . .
N5 N 0.8110(3) 0.00739(19) 0.0446(2) 0.0206(11) Uani 1 1 d . . . . .
C24 C 0.5208(4) -0.0613(2) 0.3418(3) 0.0242(13) Uani 1 1 d . . . . .
C58 C 0.9839(4) 0.0163(3) 0.1671(3) 0.0315(15) Uani 1 1 d . . . . .
H58 H 0.935705 -0.013419 0.154432 0.038 Uiso 1 1 calc R U . . .
C28 C 0.4443(4) -0.0154(2) 0.3400(3) 0.0270(14) Uani 1 1 d . . . . .
H28 H 0.475669 0.020527 0.354834 0.032 Uiso 1 1 calc R U . . .
C19 C 0.6180(4) -0.0506(2) 0.3536(3) 0.0218(13) Uani 1 1 d . . . . .
C8 C 0.5868(4) 0.1480(2) 0.4824(3) 0.0272(14) Uani 1 1 d . . . . .
C32 C 0.7066(4) -0.0454(2) 0.0989(3) 0.0196(12) Uani 1 1 d . . . . .
C42 C 0.6925(4) -0.0673(2) -0.0601(3) 0.0219(13) Uani 1 1 d . . . . .
C2 C 0.6974(4) 0.0926(3) 0.3528(3) 0.0253(14) Uani 1 1 d . . . . .
C29 C 0.3615(5) -0.0284(3) 0.3842(4) 0.0444(18) Uani 1 1 d . . . . .
H29A H 0.326982 -0.062271 0.369216 0.067 Uiso 1 1 calc R U . . .
H29B H 0.316693 0.003698 0.384485 0.067 Uiso 1 1 calc R U . . .
H29C H 0.387752 -0.034966 0.427002 0.067 Uiso 1 1 calc R U . . .
C49 C 0.8512(4) 0.0799(2) 0.1184(3) 0.0245(14) Uani 1 1 d . . . . .
C3 C 0.7419(4) 0.1458(3) 0.3340(3) 0.0263(14) Uani 1 1 d . . . . .
C23 C 0.4945(5) -0.1182(3) 0.3315(3) 0.0319(15) Uani 1 1 d . . . . .
H23 H 0.428414 -0.127877 0.324251 0.038 Uiso 1 1 calc R U . . .
C38 C 0.8298(4) -0.1172(2) -0.0087(3) 0.0222(13) Uani 1 1 d . . . . .
C39 C 0.8299(4) -0.1540(3) -0.0601(3) 0.0298(15) Uani 1 1 d . . . . .
H39 H 0.875793 -0.183916 -0.060458 0.036 Uiso 1 1 calc R U . . .
C33 C 0.6394(4) -0.0913(2) 0.1116(3) 0.0208(13) Uani 1 1 d . . . . .
C7 C 0.6718(4) 0.1196(3) 0.4672(3) 0.0295(15) Uani 1 1 d . . . . .
C20 C 0.6903(4) -0.0930(3) 0.3538(3) 0.0296(15) Uani 1 1 d . . . . .
C50 C 0.8105(4) 0.1318(3) 0.1016(3) 0.0287(14) Uani 1 1 d . . . . .
C9 C 0.5931(5) 0.1834(3) 0.5356(3) 0.0361(16) Uani 1 1 d . . . . .
H9 H 0.537404 0.203543 0.548287 0.043 Uiso 1 1 calc R U . . .
C48 C 0.6587(5) 0.0313(3) -0.0966(4) 0.0462(19) Uani 1 1 d . . . . .
H48A H 0.717132 0.045773 -0.074921 0.069 Uiso 1 1 calc R U . . .
H48B H 0.609518 0.061169 -0.098855 0.069 Uiso 1 1 calc R U . . .
H48C H 0.674237 0.019402 -0.139448 0.069 Uiso 1 1 calc R U . . .
C43 C 0.9033(4) -0.1227(3) 0.0453(3) 0.0299(14) Uani 1 1 d . . . . .
H43 H 0.895029 -0.089483 0.073814 0.036 Uiso 1 1 calc R U . . .
C13 C 0.4923(4) 0.1397(3) 0.4461(3) 0.0320(15) Uani 1 1 d . . . . .
H13 H 0.507352 0.122153 0.404550 0.038 Uiso 1 1 calc R U . . .
C35 C 0.5327(4) -0.1671(3) 0.1021(3) 0.0305(15) Uani 1 1 d . . . . .
H35 H 0.497325 -0.197259 0.082761 0.037 Uiso 1 1 calc R U . . .
C34 C 0.5984(4) -0.1328(2) 0.0678(3) 0.0217(13) Uani 1 1 d . . . . .
H34 H 0.612497 -0.136456 0.024337 0.026 Uiso 1 1 calc R U . . .
C12 C 0.7598(4) 0.1241(3) 0.5014(3) 0.0378(17) Uani 1 1 d . . . . .
C37 C 0.7590(4) -0.0753(2) -0.0106(3) 0.0193(12) Uani 1 1 d . . . . .
C36 C 0.5244(4) -0.1539(2) 0.1636(3) 0.0280(14) Uani 1 1 d . . . . .
H36 H 0.483346 -0.173430 0.191455 0.034 Uiso 1 1 calc R U . . .
C53 C 0.9915(4) 0.1230(3) 0.1623(3) 0.0321(15) Uani 1 1 d . . . . .
H53 H 1.052844 0.120862 0.183620 0.038 Uiso 1 1 calc R U . . .
C15 C 0.4283(5) 0.0985(3) 0.4811(3) 0.0486(19) Uani 1 1 d . . . . .
H15A H 0.461720 0.062217 0.486184 0.073 Uiso 1 1 calc R U . . .
H15B H 0.367553 0.092966 0.456967 0.073 Uiso 1 1 calc R U . . .
H15C H 0.414388 0.114004 0.522847 0.073 Uiso 1 1 calc R U . . .
C40 C 0.7652(4) -0.1482(3) -0.1103(3) 0.0356(17) Uani 1 1 d . . . . .
H40 H 0.766844 -0.173929 -0.144715 0.043 Uiso 1 1 calc R U . . .
C11 C 0.7603(5) 0.1609(3) 0.5529(3) 0.0403(17) Uani 1 1 d . . . . .
H11 H 0.818780 0.166307 0.576828 0.048 Uiso 1 1 calc R U . . .
C47 C 0.5204(5) -0.0371(3) -0.0864(4) 0.0475(19) Uani 1 1 d . . . . .
H47A H 0.524837 -0.046523 -0.131305 0.071 Uiso 1 1 calc R U . . .
H47B H 0.474279 -0.006039 -0.081508 0.071 Uiso 1 1 calc R U . . .
H47C H 0.498194 -0.070305 -0.063244 0.071 Uiso 1 1 calc R U . . .
C22 C 0.5641(5) -0.1599(3) 0.3318(3) 0.0372(16) Uani 1 1 d . . . . .
H22 H 0.545279 -0.197974 0.324167 0.045 Uiso 1 1 calc R U . . .
C60 C 1.0748(5) 0.0044(3) 0.1325(5) 0.062(2) Uani 1 1 d . . . . .
H60A H 1.059968 0.003114 0.086959 0.093 Uiso 1 1 calc R U . . .
H60B H 1.101644 -0.032003 0.146339 0.093 Uiso 1 1 calc R U . . .
H60C H 1.122058 0.034444 0.141464 0.093 Uiso 1 1 calc R U . . .
C52 C 0.9552(5) 0.1748(3) 0.1454(3) 0.0346(16) Uani 1 1 d . . . . .
H52 H 0.992507 0.207861 0.153935 0.042 Uiso 1 1 calc R U . . .
C51 C 0.8656(5) 0.1798(3) 0.1163(3) 0.0342(16) Uani 1 1 d . . . . .
H51 H 0.840751 0.216183 0.106046 0.041 Uiso 1 1 calc R U . . .
C30 C 0.4068(6) -0.0061(3) 0.2720(3) 0.050(2) Uani 1 1 d . . . . .
H30A H 0.460976 0.003731 0.245253 0.075 Uiso 1 1 calc R U . . .
H30B H 0.359429 0.024701 0.271000 0.075 Uiso 1 1 calc R U . . .
H30C H 0.376060 -0.040874 0.256122 0.075 Uiso 1 1 calc R U . . .
C16 C 0.8495(5) 0.0928(4) 0.4840(3) 0.049(2) Uani 1 1 d . . . . .
H16 H 0.833534 0.070188 0.445175 0.059 Uiso 1 1 calc R U . . .
C41 C 0.6976(4) -0.1049(3) -0.1106(3) 0.0323(15) Uani 1 1 d . . . . .
H41 H 0.654044 -0.100722 -0.145826 0.039 Uiso 1 1 calc R U . . .
C54 C 0.9406(4) 0.0730(3) 0.1491(3) 0.0263(14) Uani 1 1 d . . . . .
C45 C 1.0056(5) -0.1214(4) 0.0224(4) 0.064(2) Uani 1 1 d . . . . .
H45A H 1.017570 -0.155266 -0.002883 0.095 Uiso 1 1 calc R U . . .
H45B H 1.051012 -0.120477 0.058782 0.095 Uiso 1 1 calc R U . . .
H45C H 1.014686 -0.087614 -0.003564 0.095 Uiso 1 1 calc R U . . .
C21 C 0.6600(5) -0.1475(3) 0.3428(3) 0.0351(16) Uani 1 1 d . . . . .
H21 H 0.706335 -0.177217 0.342802 0.042 Uiso 1 1 calc R U . . .
C17 C 0.8785(6) 0.0507(4) 0.5372(4) 0.068(3) Uani 1 1 d . . . . .
H17A H 0.897080 0.071704 0.575548 0.101 Uiso 1 1 calc R U . . .
H17B H 0.933201 0.027697 0.523901 0.101 Uiso 1 1 calc R U . . .
H17C H 0.823514 0.026009 0.545855 0.101 Uiso 1 1 calc R U . . .
C59 C 0.9993(6) 0.0125(3) 0.2386(4) 0.062(2) Uani 1 1 d . . . . .
H59A H 1.021020 -0.025682 0.250126 0.094 Uiso 1 1 calc R U . . .
H59B H 0.938283 0.020667 0.259232 0.094 Uiso 1 1 calc R U . . .
H59C H 1.048347 0.040059 0.252507 0.094 Uiso 1 1 calc R U . . .
C55 C 0.7107(5) 0.1376(3) 0.0707(4) 0.0421(18) Uani 1 1 d . . . . .
H55 H 0.685683 0.098529 0.062159 0.051 Uiso 1 1 calc R U . . .
C10 C 0.6792(6) 0.1895(3) 0.5700(3) 0.0428(18) Uani 1 1 d . . . . .
H10 H 0.681962 0.213706 0.605757 0.051 Uiso 1 1 calc R U . . .
C25 C 0.7962(4) -0.0787(3) 0.3675(3) 0.0386(17) Uani 1 1 d . . . . .
H25 H 0.804581 -0.037038 0.361334 0.046 Uiso 1 1 calc R U . . .
C4 C 0.7262(5) 0.1998(3) 0.3531(4) 0.047(2) Uani 1 1 d . . . . .
H4 H 0.677839 0.210224 0.381853 0.057 Uiso 1 1 calc R U . . .
C5 C 0.7895(6) 0.2383(3) 0.3255(4) 0.057(2) Uani 1 1 d . . . . .
H5 H 0.788399 0.277832 0.333723 0.069 Uiso 1 1 calc R U . . .
C44 C 0.8837(7) -0.1758(4) 0.0834(5) 0.078(3) Uani 1 1 d . . . . .
H44A H 0.816879 -0.175228 0.097426 0.116 Uiso 1 1 calc R U . . .
H44B H 0.928146 -0.177194 0.120253 0.116 Uiso 1 1 calc R U . . .
H44C H 0.893621 -0.209243 0.056975 0.116 Uiso 1 1 calc R U . . .
C6 C 0.8515(6) 0.2142(3) 0.2866(3) 0.051(2) Uani 1 1 d . . . . .
H6 H 0.899065 0.234339 0.264267 0.061 Uiso 1 1 calc R U . . .
C18 C 0.9319(5) 0.1319(4) 0.4688(4) 0.074(3) Uani 1 1 d . . . . .
H18A H 0.910879 0.158241 0.435404 0.110 Uiso 1 1 calc R U . . .
H18B H 0.986784 0.109620 0.454380 0.110 Uiso 1 1 calc R U . . .
H18C H 0.951553 0.153240 0.506703 0.110 Uiso 1 1 calc R U . . .
C14 C 0.4379(5) 0.1949(3) 0.4327(4) 0.057(2) Uani 1 1 d . . . . .
H14A H 0.419213 0.212018 0.472617 0.086 Uiso 1 1 calc R U . . .
H14B H 0.379868 0.186987 0.406528 0.086 Uiso 1 1 calc R U . . .
H14C H 0.479896 0.221000 0.410219 0.086 Uiso 1 1 calc R U . . .
Cl1 Cl 1.13395(12) 0.25279(7) 0.22707(8) 0.0371(4) Uani 1 1 d . . . . .
Cl2 Cl 1.15137(15) 0.20343(10) 0.41898(12) 0.0713(6) Uani 1 1 d . . . . .
Cl4 Cl 1.1662(3) -0.16951(16) 0.15385(18) 0.1588(18) Uani 1 1 d . . . . .
Cl5 Cl 1.1681(3) -0.11533(18) 0.2757(2) 0.1654(17) Uani 1 1 d . . . . .
Cl3 Cl 1.1867(3) 0.10239(15) 0.3504(2) 0.192(3) Uani 1 1 d . . . . .
C61 C 1.1221(6) 0.1632(3) 0.3509(4) 0.056(2) Uani 1 1 d . . . . .
H61A H 1.052202 0.154261 0.349922 0.067 Uiso 1 1 calc R U . . .
H61B H 1.136087 0.185594 0.312767 0.067 Uiso 1 1 calc R U . . .
C56 C 0.7157(7) 0.1679(4) 0.0074(5) 0.089(4) Uani 1 1 d . . . . .
H56A H 0.740920 0.206223 0.014080 0.134 Uiso 1 1 calc R U . . .
H56B H 0.650740 0.169995 -0.012292 0.134 Uiso 1 1 calc R U . . .
H56C H 0.758503 0.147014 -0.020333 0.134 Uiso 1 1 calc R U . . .
C57 C 0.6416(6) 0.1660(4) 0.1172(6) 0.095(4) Uani 1 1 d . . . . .
H57A H 0.635837 0.142170 0.154780 0.142 Uiso 1 1 calc R U . . .
H57B H 0.577755 0.170875 0.096708 0.142 Uiso 1 1 calc R U . . .
H57C H 0.667558 0.203067 0.129742 0.142 Uiso 1 1 calc R U . . .
C27 C 0.8626(6) -0.1091(4) 0.3226(6) 0.093(4) Uani 1 1 d . . . . .
H27A H 0.859448 -0.149911 0.330135 0.140 Uiso 1 1 calc R U . . .
H27B H 0.929135 -0.095896 0.329816 0.140 Uiso 1 1 calc R U . . .
H27C H 0.841860 -0.101007 0.278845 0.140 Uiso 1 1 calc R U . . .
C26 C 0.8228(6) -0.0924(5) 0.4354(5) 0.099(4) Uani 1 1 d . . . . .
H26A H 0.791208 -0.065512 0.463292 0.149 Uiso 1 1 calc R U . . .
H26B H 0.893127 -0.089828 0.441884 0.149 Uiso 1 1 calc R U . . .
H26C H 0.801435 -0.130886 0.445125 0.149 Uiso 1 1 calc R U . . .
C62 C 1.2318(7) -0.1403(4) 0.2125(6) 0.096(4) Uani 1 1 d . . . . .
H62A H 1.269045 -0.108450 0.194994 0.115 Uiso 1 1 calc R U . . .
H62B H 1.279090 -0.168674 0.228521 0.115 Uiso 1 1 calc R U . . .
C63 C 0.4003(10) 0.2170(6) 0.2450(7) 0.103(4) Uani 0.776(5) 1 d D U P A 1
H63A H 0.419870 0.243554 0.279209 0.124 Uiso 0.776(5) 1 calc R U P A 1
H63B H 0.329280 0.212040 0.245769 0.124 Uiso 0.776(5) 1 calc R U P A 1
Cl6 Cl 0.4587(3) 0.15056(18) 0.25735(19) 0.0993(14) Uani 0.776(5) 1 d D U P A 1
Cl7 Cl 0.4339(3) 0.24507(18) 0.1700(3) 0.135(2) Uani 0.776(5) 1 d D U P A 1
C63A C 0.442(4) 0.188(2) 0.2186(13) 0.120(5) Uani 0.224(5) 1 d D U P A 2
H63C H 0.393911 0.206543 0.189563 0.144 Uiso 0.224(5) 1 calc R U P A 2
H63D H 0.481107 0.162173 0.193289 0.144 Uiso 0.224(5) 1 calc R U P A 2
Cl6A Cl 0.3788(14) 0.1481(7) 0.2755(8) 0.133(5) Uani 0.224(5) 1 d D U P A 2
Cl7A Cl 0.5188(12) 0.2412(8) 0.2526(9) 0.155(6) Uani 0.224(5) 1 d D U P A 2

loop_
_atom_site_aniso_label
_atom_site_aniso_U_11
_atom_site_aniso_U_22
_atom_site_aniso_U_33
_atom_site_aniso_U_23
_atom_site_aniso_U_13
_atom_site_aniso_U_12
Au1 0.02363(13) 0.02003(14) 0.01955(13) -0.00308(10) 0.00711(9) -0.00380(9)
S2 0.0385(9) 0.0332(10) 0.0324(10) -0.0019(7) 0.0137(7) -0.0103(7)
S1 0.0579(11) 0.0342(11) 0.0427(11) -0.0108(8) 0.0312(9) -0.0167(8)
N3 0.024(3) 0.017(3) 0.021(3) -0.001(2) 0.005(2) -0.003(2)
C31 0.020(3) 0.017(3) 0.021(3) 0.000(2) 0.005(2) -0.006(2)
C46 0.035(4) 0.035(4) 0.024(3) -0.005(3) 0.002(3) 0.010(3)
C1 0.023(3) 0.018(3) 0.018(3) 0.001(2) 0.004(2) -0.004(2)
N4 0.025(3) 0.014(3) 0.019(3) -0.0022(19) 0.003(2) -0.001(2)
N6 0.024(2) 0.012(3) 0.021(3) -0.0010(19) 0.004(2) -0.0034(19)
N2 0.029(3) 0.023(3) 0.021(3) -0.004(2) 0.006(2) -0.004(2)
N1 0.026(3) 0.026(3) 0.020(3) -0.005(2) 0.001(2) -0.007(2)
N5 0.025(3) 0.019(3) 0.018(3) -0.001(2) 0.007(2) -0.004(2)
C24 0.032(3) 0.023(4) 0.018(3) 0.002(2) 0.004(3) -0.001(3)
C58 0.028(3) 0.032(4) 0.035(4) -0.002(3) 0.005(3) -0.006(3)
C28 0.030(3) 0.021(4) 0.030(4) 0.000(3) 0.005(3) -0.006(3)
C19 0.025(3) 0.025(4) 0.015(3) 0.000(2) 0.006(2) -0.008(3)
C8 0.035(3) 0.022(4) 0.025(3) -0.003(3) 0.010(3) -0.003(3)
C32 0.022(3) 0.017(3) 0.019(3) 0.000(2) -0.001(2) 0.001(2)
C42 0.018(3) 0.023(3) 0.025(3) 0.000(3) 0.008(2) -0.003(2)
C2 0.028(3) 0.028(4) 0.021(3) 0.001(3) 0.010(3) -0.005(3)
C29 0.033(4) 0.046(5) 0.055(5) 0.007(4) 0.014(3) 0.004(3)
C49 0.032(3) 0.016(3) 0.027(3) -0.001(2) 0.008(3) -0.004(3)
C3 0.027(3) 0.031(4) 0.021(3) -0.009(3) 0.005(3) -0.010(3)
C23 0.042(4) 0.034(4) 0.020(3) 0.000(3) 0.007(3) -0.011(3)
C38 0.025(3) 0.020(3) 0.022(3) 0.002(2) 0.009(2) -0.002(2)
C39 0.030(3) 0.024(4) 0.036(4) -0.005(3) 0.015(3) 0.001(3)
C33 0.020(3) 0.017(3) 0.025(3) 0.000(2) 0.004(2) -0.002(2)
C7 0.039(4) 0.027(4) 0.022(3) -0.005(3) 0.011(3) -0.012(3)
C20 0.034(3) 0.026(4) 0.029(4) 0.002(3) 0.007(3) 0.002(3)
C50 0.029(3) 0.029(4) 0.029(4) -0.003(3) 0.013(3) -0.006(3)
C9 0.052(4) 0.031(4) 0.025(4) -0.003(3) 0.016(3) -0.004(3)
C48 0.045(4) 0.044(5) 0.049(5) 0.008(4) -0.007(4) 0.007(3)
C43 0.032(3) 0.029(4) 0.029(4) 0.002(3) 0.009(3) 0.009(3)
C13 0.035(4) 0.033(4) 0.029(4) -0.005(3) 0.010(3) 0.001(3)
C35 0.037(4) 0.020(4) 0.034(4) 0.001(3) -0.003(3) -0.012(3)
C34 0.018(3) 0.016(3) 0.032(4) 0.008(2) 0.009(2) -0.002(2)
C12 0.029(4) 0.051(5) 0.035(4) -0.009(3) 0.006(3) -0.016(3)
C37 0.025(3) 0.013(3) 0.021(3) -0.003(2) 0.008(2) -0.006(2)
C36 0.028(3) 0.024(4) 0.033(4) 0.006(3) 0.008(3) -0.004(3)
C53 0.023(3) 0.042(4) 0.031(4) -0.007(3) 0.007(3) -0.009(3)
C15 0.049(4) 0.058(5) 0.039(5) 0.002(4) 0.005(4) -0.017(4)
C40 0.033(4) 0.038(4) 0.036(4) -0.022(3) 0.012(3) -0.010(3)
C11 0.045(4) 0.047(5) 0.030(4) -0.002(3) -0.002(3) -0.020(3)
C47 0.033(4) 0.063(5) 0.047(5) 0.002(4) 0.002(3) 0.005(3)
C22 0.058(5) 0.020(4) 0.033(4) 0.000(3) 0.008(3) -0.009(3)
C60 0.050(5) 0.041(5) 0.098(7) 0.012(5) 0.034(5) 0.014(4)
C52 0.042(4) 0.028(4) 0.035(4) -0.014(3) 0.017(3) -0.016(3)
C51 0.039(4) 0.022(4) 0.042(4) -0.004(3) 0.017(3) -0.006(3)
C30 0.056(5) 0.052(5) 0.041(5) 0.009(4) -0.003(4) 0.013(4)
C16 0.027(4) 0.089(6) 0.033(4) -0.013(4) 0.002(3) -0.007(4)
C41 0.031(3) 0.043(4) 0.023(4) -0.008(3) 0.000(3) -0.004(3)
C54 0.023(3) 0.034(4) 0.023(3) -0.007(3) 0.010(3) -0.002(3)
C45 0.032(4) 0.125(8) 0.034(5) 0.011(5) 0.003(3) -0.004(4)
C21 0.051(4) 0.012(4) 0.043(4) 0.008(3) 0.015(3) 0.006(3)
C17 0.044(5) 0.090(7) 0.070(7) -0.004(5) 0.018(4) 0.014(4)
C59 0.077(6) 0.059(6) 0.051(5) 0.007(4) -0.012(5) 0.021(4)
C55 0.030(4) 0.028(4) 0.068(5) -0.005(4) -0.004(3) 0.001(3)
C10 0.073(5) 0.035(4) 0.021(4) -0.006(3) 0.011(4) -0.015(4)
C25 0.034(4) 0.036(4) 0.046(5) 0.006(3) 0.009(3) 0.002(3)
C4 0.055(4) 0.026(4) 0.062(5) -0.015(4) 0.028(4) -0.016(3)
C5 0.087(6) 0.024(4) 0.063(6) -0.015(4) 0.039(5) -0.016(4)
C44 0.090(7) 0.068(7) 0.074(7) 0.041(5) -0.004(6) 0.001(5)
C6 0.078(5) 0.034(4) 0.043(5) -0.008(3) 0.030(4) -0.027(4)
C18 0.033(4) 0.136(9) 0.053(6) 0.011(5) 0.017(4) -0.018(5)
C14 0.049(5) 0.047(5) 0.076(6) -0.002(4) 0.002(4) 0.010(4)
Cl1 0.0413(9) 0.0394(10) 0.0306(9) 0.0022(7) 0.0003(7) -0.0005(7)
Cl2 0.0574(13) 0.0706(16) 0.0858(18) -0.0081(13) -0.0016(12) 0.0010(11)
Cl4 0.227(4) 0.144(3) 0.101(3) 0.041(2) -0.083(3) -0.038(3)
Cl5 0.200(4) 0.151(4) 0.145(4) 0.014(3) -0.001(3) 0.079(3)
Cl3 0.207(4) 0.093(3) 0.266(5) -0.093(3) -0.154(4) 0.086(3)
C61 0.054(5) 0.057(5) 0.056(5) 0.024(4) -0.001(4) 0.000(4)
C56 0.079(7) 0.079(7) 0.106(9) 0.039(6) -0.044(6) -0.015(5)
C57 0.039(5) 0.093(8) 0.152(11) -0.049(7) 0.009(6) 0.008(5)
C27 0.051(5) 0.090(8) 0.142(10) -0.022(7) 0.052(6) -0.001(5)
C26 0.040(5) 0.186(12) 0.071(7) 0.052(7) -0.026(5) -0.029(6)
C62 0.076(7) 0.066(7) 0.145(11) 0.027(7) -0.025(7) 0.000(5)
C63 0.102(7) 0.108(7) 0.098(7) -0.042(6) -0.015(6) 0.011(7)
Cl6 0.114(3) 0.121(3) 0.063(2) -0.014(2) -0.007(2) -0.005(3)
Cl7 0.097(3) 0.101(3) 0.209(6) 0.006(3) 0.014(3) 0.015(2)
C63A 0.118(9) 0.122(9) 0.117(9) -0.027(8) -0.013(8) 0.012(8)
Cl6A 0.161(10) 0.135(9) 0.100(9) -0.031(8) -0.035(9) 0.031(9)
Cl7A 0.141(11) 0.185(12) 0.140(11) -0.061(10) 0.003(10) 0.012(10)

loop_
_atom_type_symbol
_atom_type_description
_atom_type_scat_dispersion_real
_atom_type_scat_dispersion_imag
_atom_type_scat_source
C C 0.0033 0.0016 'International Tables Vol C Tables 4.2.6.8 and 6.1.1.4'
H H 0.0000 0.0000 'International Tables Vol C Tables 4.2.6.8 and 6.1.1.4'
Au Au -2.0133 8.8022 'International Tables Vol C Tables 4.2.6.8 and 6.1.1.4'
Cl Cl 0.1484 0.1585 'International Tables Vol C Tables 4.2.6.8 and 6.1.1.4'
N N 0.0061 0.0033 'International Tables Vol C Tables 4.2.6.8 and 6.1.1.4'
S S 0.1246 0.1234 'International Tables Vol C Tables 4.2.6.8 and 6.1.1.4'

loop_
_geom_angle_atom_site_label_1
_geom_angle_atom_site_label_2
_geom_angle_atom_site_label_3
_geom_angle
_geom_angle_site_symmetry_1
_geom_angle_site_symmetry_3
_geom_angle_publ_flag
C31 Au1 C1 178.5(2) . . ?
C36 S2 C33 92.6(3) . . ?
C6 S1 C3 91.3(3) . . ?
N2 N3 C1 115.9(5) . . ?
N2 N3 C19 117.7(4) . . ?
C1 N3 C19 126.3(5) . . ?
N6 C31 C32 101.9(5) . . ?
N6 C31 Au1 122.9(4) . . ?
C32 C31 Au1 135.0(4) . . ?
C42 C46 C48 110.1(5) . . ?
C42 C46 C47 112.3(5) . . ?
C48 C46 C47 111.2(5) . . ?
C42 C46 H46 107.7 . . ?
C48 C46 H46 107.7 . . ?
C47 C46 H46 107.7 . . ?
N3 C1 C2 102.0(5) . . ?
N3 C1 Au1 124.9(4) . . ?
C2 C1 Au1 133.1(4) . . ?
N5 N4 C32 113.0(4) . . ?
N5 N4 C37 117.4(4) . . ?
C32 N4 C37 129.4(5) . . ?
N5 N6 C31 115.7(4) . . ?
N5 N6 C49 116.3(4) . . ?
C31 N6 C49 128.0(5) . . ?
N1 N2 N3 102.6(4) . . ?
N2 N1 C2 112.5(5) . . ?
N2 N1 C7 118.8(5) . . ?
C2 N1 C7 128.6(5) . . ?
N4 N5 N6 102.6(4) . . ?
C19 C24 C23 116.7(5) . . ?
C19 C24 C28 123.1(5) . . ?
C23 C24 C28 120.2(5) . . ?
C60 C58 C54 111.9(5) . . ?
C60 C58 C59 112.4(6) . . ?
C54 C58 C59 110.2(5) . . ?
C60 C58 H58 107.4 . . ?
C54 C58 H58 107.4 . . ?
C59 C58 H58 107.4 . . ?
C24 C28 C29 112.0(5) . . ?
C24 C28 C30 110.0(5) . . ?
C29 C28 C30 111.4(5) . . ?
C24 C28 H28 107.8 . . ?
C29 C28 H28 107.8 . . ?
C30 C28 H28 107.8 . . ?
C24 C19 C20 123.5(5) . . ?
C24 C19 N3 117.7(5) . . ?
C20 C19 N3 118.7(5) . . ?
C7 C8 C9 115.9(6) . . ?
C7 C8 C13 122.7(5) . . ?
C9 C8 C13 121.3(6) . . ?
N4 C32 C31 106.8(5) . . ?
N4 C32 C33 125.2(5) . . ?
C31 C32 C33 128.0(5) . . ?
C37 C42 C41 116.4(5) . . ?
C37 C42 C46 121.8(5) . . ?
C41 C42 C46 121.7(5) . . ?
N1 C2 C1 106.9(5) . . ?
N1 C2 C3 123.1(5) . . ?
C1 C2 C3 129.8(5) . . ?
C28 C29 H29A 109.5 . . ?
C28 C29 H29B 109.5 . . ?
H29A C29 H29B 109.5 . . ?
C28 C29 H29C 109.5 . . ?
H29A C29 H29C 109.5 . . ?
H29B C29 H29C 109.5 . . ?
C54 C49 C50 124.9(5) . . ?
C54 C49 N6 117.3(5) . . ?
C50 C49 N6 117.8(5) . . ?
C4 C3 C2 131.0(6) . . ?
C4 C3 S1 111.1(5) . . ?
C2 C3 S1 117.8(4) . . ?
C22 C23 C24 120.3(6) . . ?
C22 C23 H23 119.8 . . ?
C24 C23 H23 119.8 . . ?
C37 C38 C39 116.0(5) . . ?
C37 C38 C43 122.7(5) . . ?
C39 C38 C43 121.3(5) . . ?
C40 C39 C38 121.7(6) . . ?
C40 C39 H39 119.2 . . ?
C38 C39 H39 119.2 . . ?
C34 C33 C32 128.6(5) . . ?
C34 C33 S2 111.9(4) . . ?
C32 C33 S2 119.4(4) . . ?
C8 C7 C12 124.6(6) . . ?
C8 C7 N1 118.1(5) . . ?
C12 C7 N1 117.3(5) . . ?
C21 C20 C19 117.0(6) . . ?
C21 C20 C25 121.8(6) . . ?
C19 C20 C25 121.2(5) . . ?
C49 C50 C51 116.4(6) . . ?
C49 C50 C55 123.1(5) . . ?
C51 C50 C55 120.5(6) . . ?
C10 C9 C8 121.0(6) . . ?
C10 C9 H9 119.5 . . ?
C8 C9 H9 119.5 . . ?
C46 C48 H48A 109.5 . . ?
C46 C48 H48B 109.5 . . ?
H48A C48 H48B 109.5 . . ?
C46 C48 H48C 109.5 . . ?
H48A C48 H48C 109.5 . . ?
H48B C48 H48C 109.5 . . ?
C45 C43 C38 111.8(5) . . ?
C45 C43 C44 111.7(6) . . ?
C38 C43 C44 110.3(6) . . ?
C45 C43 H43 107.6 . . ?
C38 C43 H43 107.6 . . ?
C44 C43 H43 107.6 . . ?
C8 C13 C15 110.1(5) . . ?
C8 C13 C14 113.4(5) . . ?
C15 C13 C14 110.2(6) . . ?
C8 C13 H13 107.7 . . ?
C15 C13 H13 107.7 . . ?
C14 C13 H13 107.7 . . ?
C36 C35 C34 115.6(5) . . ?
C36 C35 H35 122.2 . . ?
C34 C35 H35 122.2 . . ?
C35 C34 C33 107.5(5) . . ?
C35 C34 H34 126.3 . . ?
C33 C34 H34 126.3 . . ?
C11 C12 C7 115.8(6) . . ?
C11 C12 C16 121.0(6) . . ?
C7 C12 C16 123.2(6) . . ?
C42 C37 C38 124.7(5) . . ?
C42 C37 N4 118.4(5) . . ?
C38 C37 N4 116.9(5) . . ?
C35 C36 S2 112.4(5) . . ?
C35 C36 H36 123.8 . . ?
S2 C36 H36 123.8 . . ?
C52 C53 C54 121.7(6) . . ?
C52 C53 H53 119.2 . . ?
C54 C53 H53 119.2 . . ?
C13 C15 H15A 109.5 . . ?
C13 C15 H15B 109.5 . . ?
H15A C15 H15B 109.5 . . ?
C13 C15 H15C 109.5 . . ?
H15A C15 H15C 109.5 . . ?
H15B C15 H15C 109.5 . . ?
C39 C40 C41 120.0(6) . . ?
C39 C40 H40 120.0 . . ?
C41 C40 H40 120.0 . . ?
C10 C11 C12 122.0(6) . . ?
C10 C11 H11 119.0 . . ?
C12 C11 H11 119.0 . . ?
C46 C47 H47A 109.5 . . ?
C46 C47 H47B 109.5 . . ?
H47A C47 H47B 109.5 . . ?
C46 C47 H47C 109.5 . . ?
H47A C47 H47C 109.5 . . ?
H47B C47 H47C 109.5 . . ?
C21 C22 C23 121.4(6) . . ?
C21 C22 H22 119.3 . . ?
C23 C22 H22 119.3 . . ?
C58 C60 H60A 109.5 . . ?
C58 C60 H60B 109.5 . . ?
H60A C60 H60B 109.5 . . ?
C58 C60 H60C 109.5 . . ?
H60A C60 H60C 109.5 . . ?
H60B C60 H60C 109.5 . . ?
C53 C52 C51 120.8(6) . . ?
C53 C52 H52 119.6 . . ?
C51 C52 H52 119.6 . . ?
C52 C51 C50 120.7(6) . . ?
C52 C51 H51 119.6 . . ?
C50 C51 H51 119.6 . . ?
C28 C30 H30A 109.5 . . ?
C28 C30 H30B 109.5 . . ?
H30A C30 H30B 109.5 . . ?
C28 C30 H30C 109.5 . . ?
H30A C30 H30C 109.5 . . ?
H30B C30 H30C 109.5 . . ?
C12 C16 C18 112.7(7) . . ?
C12 C16 C17 109.7(6) . . ?
C18 C16 C17 111.6(6) . . ?
C12 C16 H16 107.6 . . ?
C18 C16 H16 107.6 . . ?
C17 C16 H16 107.6 . . ?
C40 C41 C42 121.1(6) . . ?
C40 C41 H41 119.4 . . ?
C42 C41 H41 119.4 . . ?
C49 C54 C53 115.4(5) . . ?
C49 C54 C58 124.3(5) . . ?
C53 C54 C58 120.3(5) . . ?
C43 C45 H45A 109.5 . . ?
C43 C45 H45B 109.5 . . ?
H45A C45 H45B 109.5 . . ?
C43 C45 H45C 109.5 . . ?
H45A C45 H45C 109.5 . . ?
H45B C45 H45C 109.5 . . ?
C22 C21 C20 121.1(6) . . ?
C22 C21 H21 119.4 . . ?
C20 C21 H21 119.4 . . ?
C16 C17 H17A 109.5 . . ?
C16 C17 H17B 109.5 . . ?
H17A C17 H17B 109.5 . . ?
C16 C17 H17C 109.5 . . ?
H17A C17 H17C 109.5 . . ?
H17B C17 H17C 109.5 . . ?
C58 C59 H59A 109.5 . . ?
C58 C59 H59B 109.5 . . ?
H59A C59 H59B 109.5 . . ?
C58 C59 H59C 109.5 . . ?
H59A C59 H59C 109.5 . . ?
H59B C59 H59C 109.5 . . ?
C50 C55 C56 111.0(6) . . ?
C50 C55 C57 109.6(6) . . ?
C56 C55 C57 113.6(8) . . ?
C50 C55 H55 107.5 . . ?
C56 C55 H55 107.5 . . ?
C57 C55 H55 107.5 . . ?
C11 C10 C9 120.7(6) . . ?
C11 C10 H10 119.6 . . ?
C9 C10 H10 119.6 . . ?
C26 C25 C27 111.0(8) . . ?
C26 C25 C20 109.8(6) . . ?
C27 C25 C20 111.8(6) . . ?
C26 C25 H25 108.0 . . ?
C27 C25 H25 108.0 . . ?
C20 C25 H25 108.0 . . ?
C3 C4 C5 112.3(6) . . ?
C3 C4 H4 123.9 . . ?
C5 C4 H4 123.9 . . ?
C6 C5 C4 113.5(7) . . ?
C6 C5 H5 123.2 . . ?
C4 C5 H5 123.2 . . ?
C43 C44 H44A 109.5 . . ?
C43 C44 H44B 109.5 . . ?
H44A C44 H44B 109.5 . . ?
C43 C44 H44C 109.5 . . ?
H44A C44 H44C 109.5 . . ?
H44B C44 H44C 109.5 . . ?
C5 C6 S1 111.8(5) . . ?
C5 C6 H6 124.1 . . ?
S1 C6 H6 124.1 . . ?
C16 C18 H18A 109.5 . . ?
C16 C18 H18B 109.5 . . ?
H18A C18 H18B 109.5 . . ?
C16 C18 H18C 109.5 . . ?
H18A C18 H18C 109.5 . . ?
H18B C18 H18C 109.5 . . ?
C13 C14 H14A 109.5 . . ?
C13 C14 H14B 109.5 . . ?
H14A C14 H14B 109.5 . . ?
C13 C14 H14C 109.5 . . ?
H14A C14 H14C 109.5 . . ?
H14B C14 H14C 109.5 . . ?
Cl3 C61 Cl2 110.8(4) . . ?
Cl3 C61 H61A 109.5 . . ?
Cl2 C61 H61A 109.5 . . ?
Cl3 C61 H61B 109.5 . . ?
Cl2 C61 H61B 109.5 . . ?
H61A C61 H61B 108.1 . . ?
C55 C56 H56A 109.5 . . ?
C55 C56 H56B 109.5 . . ?
H56A C56 H56B 109.5 . . ?
C55 C56 H56C 109.5 . . ?
H56A C56 H56C 109.5 . . ?
H56B C56 H56C 109.5 . . ?
C55 C57 H57A 109.5 . . ?
C55 C57 H57B 109.5 . . ?
H57A C57 H57B 109.5 . . ?
C55 C57 H57C 109.5 . . ?
H57A C57 H57C 109.5 . . ?
H57B C57 H57C 109.5 . . ?
C25 C27 H27A 109.5 . . ?
C25 C27 H27B 109.5 . . ?
H27A C27 H27B 109.5 . . ?
C25 C27 H27C 109.5 . . ?
H27A C27 H27C 109.5 . . ?
H27B C27 H27C 109.5 . . ?
C25 C26 H26A 109.5 . . ?
C25 C26 H26B 109.5 . . ?
H26A C26 H26B 109.5 . . ?
C25 C26 H26C 109.5 . . ?
H26A C26 H26C 109.5 . . ?
H26B C26 H26C 109.5 . . ?
Cl4 C62 Cl5 116.1(6) . . ?
Cl4 C62 H62A 108.3 . . ?
Cl5 C62 H62A 108.3 . . ?
Cl4 C62 H62B 108.3 . . ?
Cl5 C62 H62B 108.3 . . ?
H62A C62 H62B 107.4 . . ?
Cl6 C63 Cl7 109.1(8) . . ?
Cl6 C63 H63A 109.9 . . ?
Cl7 C63 H63A 109.9 . . ?
Cl6 C63 H63B 109.9 . . ?
Cl7 C63 H63B 109.9 . . ?
H63A C63 H63B 108.3 . . ?
Cl6A C63A Cl7A 113.6(14) . . ?
Cl6A C63A H63C 108.9 . . ?
Cl7A C63A H63C 108.9 . . ?
Cl6A C63A H63D 108.8 . . ?
Cl7A C63A H63D 108.8 . . ?
H63C C63A H63D 107.7 . . ?

loop_
_geom_bond_atom_site_label_1
_geom_bond_atom_site_label_2
_geom_bond_distance
_geom_bond_site_symmetry_2
_geom_bond_publ_flag
Au1 C31 2.011(6) . ?
Au1 C1 2.020(6) . ?
S2 C36 1.691(6) . ?
S2 C33 1.709(6) . ?
S1 C6 1.710(7) . ?
S1 C3 1.719(6) . ?
N3 N2 1.325(6) . ?
N3 C1 1.364(7) . ?
N3 C19 1.450(7) . ?
C31 N6 1.371(7) . ?
C31 C32 1.403(8) . ?
C46 C42 1.520(8) . ?
C46 C48 1.524(9) . ?
C46 C47 1.530(9) . ?
C46 H46 1.0000 . ?
C1 C2 1.384(8) . ?
N4 N5 1.330(6) . ?
N4 C32 1.368(7) . ?
N4 C37 1.454(7) . ?
N6 N5 1.339(6) . ?
N6 C49 1.456(7) . ?
N2 N1 1.322(6) . ?
N1 C2 1.368(7) . ?
N1 C7 1.451(7) . ?
C24 C19 1.384(8) . ?
C24 C23 1.409(8) . ?
C24 C28 1.516(8) . ?
C58 C60 1.501(9) . ?
C58 C54 1.513(8) . ?
C58 C59 1.526(10) . ?
C58 H58 1.0000 . ?
C28 C29 1.531(8) . ?
C28 C30 1.534(9) . ?
C28 H28 1.0000 . ?
C19 C20 1.417(8) . ?
C8 C7 1.399(8) . ?
C8 C9 1.406(8) . ?
C8 C13 1.509(8) . ?
C32 C33 1.459(7) . ?
C42 C37 1.388(8) . ?
C42 C41 1.393(8) . ?
C2 C3 1.461(8) . ?
C29 H29A 0.9800 . ?
C29 H29B 0.9800 . ?
C29 H29C 0.9800 . ?
C49 C54 1.389(8) . ?
C49 C50 1.393(8) . ?
C3 C4 1.359(9) . ?
C23 C22 1.378(9) . ?
C23 H23 0.9500 . ?
C38 C37 1.392(7) . ?
C38 C39 1.394(8) . ?
C38 C43 1.513(8) . ?
C39 C40 1.376(9) . ?
C39 H39 0.9500 . ?
C33 C34 1.455(8) . ?
C7 C12 1.403(9) . ?
C20 C21 1.373(8) . ?
C20 C25 1.523(9) . ?
C50 C51 1.397(8) . ?
C50 C55 1.516(9) . ?
C9 C10 1.385(9) . ?
C9 H9 0.9500 . ?
C48 H48A 0.9800 . ?
C48 H48B 0.9800 . ?
C48 H48C 0.9800 . ?
C43 C45 1.510(8) . ?
C43 C44 1.521(9) . ?
C43 H43 1.0000 . ?
C13 C15 1.523(9) . ?
C13 C14 1.529(9) . ?
C13 H13 1.0000 . ?
C35 C36 1.349(8) . ?
C35 C34 1.432(8) . ?
C35 H35 0.9500 . ?
C34 H34 0.9500 . ?
C12 C11 1.395(9) . ?
C12 C16 1.500(9) . ?
C36 H36 0.9500 . ?
C53 C52 1.369(9) . ?
C53 C54 1.401(8) . ?
C53 H53 0.9500 . ?
C15 H15A 0.9800 . ?
C15 H15B 0.9800 . ?
C15 H15C 0.9800 . ?
C40 C41 1.388(9) . ?
C40 H40 0.9500 . ?
C11 C10 1.367(10) . ?
C11 H11 0.9500 . ?
C47 H47A 0.9800 . ?
C47 H47B 0.9800 . ?
C47 H47C 0.9800 . ?
C22 C21 1.372(9) . ?
C22 H22 0.9500 . ?
C60 H60A 0.9800 . ?
C60 H60B 0.9800 . ?
C60 H60C 0.9800 . ?
C52 C51 1.374(9) . ?
C52 H52 0.9500 . ?
C51 H51 0.9500 . ?
C30 H30A 0.9800 . ?
C30 H30B 0.9800 . ?
C30 H30C 0.9800 . ?
C16 C18 1.510(10) . ?
C16 C17 1.547(11) . ?
C16 H16 1.0000 . ?
C41 H41 0.9500 . ?
C45 H45A 0.9800 . ?
C45 H45B 0.9800 . ?
C45 H45C 0.9800 . ?
C21 H21 0.9500 . ?
C17 H17A 0.9800 . ?
C17 H17B 0.9800 . ?
C17 H17C 0.9800 . ?
C59 H59A 0.9800 . ?
C59 H59B 0.9800 . ?
C59 H59C 0.9800 . ?
C55 C56 1.524(11) . ?
C55 C57 1.547(11) . ?
C55 H55 1.0000 . ?
C10 H10 0.9500 . ?
C25 C26 1.511(10) . ?
C25 C27 1.522(10) . ?
C25 H25 1.0000 . ?
C4 C5 1.405(9) . ?
C4 H4 0.9500 . ?
C5 C6 1.333(10) . ?
C5 H5 0.9500 . ?
C44 H44A 0.9800 . ?
C44 H44B 0.9800 . ?
C44 H44C 0.9800 . ?
C6 H6 0.9500 . ?
C18 H18A 0.9800 . ?
C18 H18B 0.9800 . ?
C18 H18C 0.9800 . ?
C14 H14A 0.9800 . ?
C14 H14B 0.9800 . ?
C14 H14C 0.9800 . ?
Cl2 C61 1.764(8) . ?
Cl4 C62 1.667(11) . ?
Cl5 C62 1.727(13) . ?
Cl3 C61 1.693(8) . ?
C61 H61A 0.9900 . ?
C61 H61B 0.9900 . ?
C56 H56A 0.9800 . ?
C56 H56B 0.9800 . ?
C56 H56C 0.9800 . ?
C57 H57A 0.9800 . ?
C57 H57B 0.9800 . ?
C57 H57C 0.9800 . ?
C27 H27A 0.9800 . ?
C27 H27B 0.9800 . ?
C27 H27C 0.9800 . ?
C26 H26A 0.9800 . ?
C26 H26B 0.9800 . ?
C26 H26C 0.9800 . ?
C62 H62A 0.9900 . ?
C62 H62B 0.9900 . ?
C63 Cl6 1.782(14) . ?
C63 Cl7 1.796(15) . ?
C63 H63A 0.9900 . ?
C63 H63B 0.9900 . ?
C63A Cl6A 1.780(16) . ?
C63A Cl7A 1.784(18) . ?
C63A H63C 0.9900 . ?
C63A H63D 0.9900 . ?

loop_
_geom_torsion_atom_site_label_1
_geom_torsion_atom_site_label_2
_geom_torsion_atom_site_label_3
_geom_torsion_atom_site_label_4
_geom_torsion
_geom_torsion_site_symmetry_1
_geom_torsion_site_symmetry_2
_geom_torsion_site_symmetry_3
_geom_torsion_site_symmetry_4
_geom_torsion_publ_flag
N2 N3 C1 C2 0.2(6) . . . . ?
C19 N3 C1 C2 179.5(5) . . . . ?
N2 N3 C1 Au1 179.1(4) . . . . ?
C19 N3 C1 Au1 -1.5(8) . . . . ?
C32 C31 N6 N5 0.6(6) . . . . ?
Au1 C31 N6 N5 176.8(4) . . . . ?
C32 C31 N6 C49 -178.7(5) . . . . ?
Au1 C31 N6 C49 -2.6(8) . . . . ?
C1 N3 N2 N1 0.2(6) . . . . ?
C19 N3 N2 N1 -179.2(4) . . . . ?
N3 N2 N1 C2 -0.5(6) . . . . ?
N3 N2 N1 C7 -178.4(5) . . . . ?
C32 N4 N5 N6 0.1(6) . . . . ?
C37 N4 N5 N6 -174.5(4) . . . . ?
C31 N6 N5 N4 -0.4(6) . . . . ?
C49 N6 N5 N4 179.0(4) . . . . ?
C19 C24 C28 C29 -126.6(6) . . . . ?
C23 C24 C28 C29 53.2(8) . . . . ?
C19 C24 C28 C30 109.0(7) . . . . ?
C23 C24 C28 C30 -71.2(7) . . . . ?
C23 C24 C19 C20 1.9(8) . . . . ?
C28 C24 C19 C20 -178.3(5) . . . . ?
C23 C24 C19 N3 178.8(5) . . . . ?
C28 C24 C19 N3 -1.4(8) . . . . ?
N2 N3 C19 C24 82.7(6) . . . . ?
C1 N3 C19 C24 -96.7(7) . . . . ?
N2 N3 C19 C20 -100.2(6) . . . . ?
C1 N3 C19 C20 80.4(7) . . . . ?
N5 N4 C32 C31 0.3(6) . . . . ?
C37 N4 C32 C31 174.0(5) . . . . ?
N5 N4 C32 C33 179.5(5) . . . . ?
C37 N4 C32 C33 -6.7(9) . . . . ?
N6 C31 C32 N4 -0.5(6) . . . . ?
Au1 C31 C32 N4 -175.9(4) . . . . ?
N6 C31 C32 C33 -179.7(5) . . . . ?
Au1 C31 C32 C33 4.8(9) . . . . ?
C48 C46 C42 C37 95.2(7) . . . . ?
C47 C46 C42 C37 -140.3(6) . . . . ?
C48 C46 C42 C41 -83.0(7) . . . . ?
C47 C46 C42 C41 41.4(8) . . . . ?
N2 N1 C2 C1 0.6(7) . . . . ?
C7 N1 C2 C1 178.3(5) . . . . ?
N2 N1 C2 C3 -174.8(5) . . . . ?
C7 N1 C2 C3 2.9(9) . . . . ?
N3 C1 C2 N1 -0.4(6) . . . . ?
Au1 C1 C2 N1 -179.3(4) . . . . ?
N3 C1 C2 C3 174.5(6) . . . . ?
Au1 C1 C2 C3 -4.3(10) . . . . ?
N5 N6 C49 C54 -92.0(6) . . . . ?
C31 N6 C49 C54 87.3(7) . . . . ?
N5 N6 C49 C50 87.4(6) . . . . ?
C31 N6 C49 C50 -93.3(7) . . . . ?
N1 C2 C3 C4 -35.0(10) . . . . ?
C1 C2 C3 C4 150.8(7) . . . . ?
N1 C2 C3 S1 141.2(5) . . . . ?
C1 C2 C3 S1 -33.0(9) . . . . ?
C6 S1 C3 C4 0.1(6) . . . . ?
C6 S1 C3 C2 -176.8(5) . . . . ?
C19 C24 C23 C22 -1.6(9) . . . . ?
C28 C24 C23 C22 178.6(6) . . . . ?
C37 C38 C39 C40 1.6(8) . . . . ?
C43 C38 C39 C40 -178.0(5) . . . . ?
N4 C32 C33 C34 -10.2(9) . . . . ?
C31 C32 C33 C34 168.9(6) . . . . ?
N4 C32 C33 S2 172.8(4) . . . . ?
C31 C32 C33 S2 -8.1(8) . . . . ?
C36 S2 C33 C34 -0.1(4) . . . . ?
C36 S2 C33 C32 177.3(5) . . . . ?
C9 C8 C7 C12 0.5(9) . . . . ?
C13 C8 C7 C12 -176.8(6) . . . . ?
C9 C8 C7 N1 179.4(5) . . . . ?
C13 C8 C7 N1 2.1(9) . . . . ?
N2 N1 C7 C8 -84.1(7) . . . . ?
C2 N1 C7 C8 98.4(7) . . . . ?
N2 N1 C7 C12 94.9(7) . . . . ?
C2 N1 C7 C12 -82.6(8) . . . . ?
C24 C19 C20 C21 -1.3(9) . . . . ?
N3 C19 C20 C21 -178.2(5) . . . . ?
C24 C19 C20 C25 -179.7(6) . . . . ?
N3 C19 C20 C25 3.4(8) . . . . ?
C54 C49 C50 C51 1.0(9) . . . . ?
N6 C49 C50 C51 -178.3(5) . . . . ?
C54 C49 C50 C55 -177.2(6) . . . . ?
N6 C49 C50 C55 3.5(9) . . . . ?
C7 C8 C9 C10 0.5(9) . . . . ?
C13 C8 C9 C10 177.8(6) . . . . ?
C37 C38 C43 C45 -124.4(7) . . . . ?
C39 C38 C43 C45 55.2(8) . . . . ?
C37 C38 C43 C44 110.7(7) . . . . ?
C39 C38 C43 C44 -69.7(8) . . . . ?
C7 C8 C13 C15 99.0(7) . . . . ?
C9 C8 C13 C15 -78.1(8) . . . . ?
C7 C8 C13 C14 -137.0(6) . . . . ?
C9 C8 C13 C14 45.9(8) . . . . ?
C36 C35 C34 C33 0.0(7) . . . . ?
C32 C33 C34 C35 -177.1(5) . . . . ?
S2 C33 C34 C35 0.1(6) . . . . ?
C8 C7 C12 C11 -1.6(10) . . . . ?
N1 C7 C12 C11 179.4(6) . . . . ?
C8 C7 C12 C16 179.7(6) . . . . ?
N1 C7 C12 C16 0.8(10) . . . . ?
C41 C42 C37 C38 1.0(8) . . . . ?
C46 C42 C37 C38 -177.3(5) . . . . ?
C41 C42 C37 N4 -178.2(5) . . . . ?
C46 C42 C37 N4 3.5(8) . . . . ?
C39 C38 C37 C42 -2.2(8) . . . . ?
C43 C38 C37 C42 177.4(5) . . . . ?
C39 C38 C37 N4 177.0(5) . . . . ?
C43 C38 C37 N4 -3.3(8) . . . . ?
N5 N4 C37 C42 -93.9(6) . . . . ?
C32 N4 C37 C42 92.6(7) . . . . ?
N5 N4 C37 C38 86.8(6) . . . . ?
C32 N4 C37 C38 -86.7(7) . . . . ?
C34 C35 C36 S2 -0.1(7) . . . . ?
C33 S2 C36 C35 0.1(5) . . . . ?
C38 C39 C40 C41 0.0(9) . . . . ?
C7 C12 C11 C10 1.9(10) . . . . ?
C16 C12 C11 C10 -179.4(7) . . . . ?
C24 C23 C22 C21 0.8(10) . . . . ?
C54 C53 C52 C51 2.0(9) . . . . ?
C53 C52 C51 C50 -1.9(10) . . . . ?
C49 C50 C51 C52 0.4(9) . . . . ?
C55 C50 C51 C52 178.7(6) . . . . ?
C11 C12 C16 C18 -59.6(9) . . . . ?
C7 C12 C16 C18 119.0(7) . . . . ?
C11 C12 C16 C17 65.4(9) . . . . ?
C7 C12 C16 C17 -116.0(8) . . . . ?
C39 C40 C41 C42 -1.2(9) . . . . ?
C37 C42 C41 C40 0.7(9) . . . . ?
C46 C42 C41 C40 179.1(6) . . . . ?
C50 C49 C54 C53 -0.9(9) . . . . ?
N6 C49 C54 C53 178.3(5) . . . . ?
C50 C49 C54 C58 179.9(6) . . . . ?
N6 C49 C54 C58 -0.8(8) . . . . ?
C52 C53 C54 C49 -0.6(9) . . . . ?
C52 C53 C54 C58 178.6(6) . . . . ?
C60 C58 C54 C49 115.5(7) . . . . ?
C59 C58 C54 C49 -118.7(7) . . . . ?
C60 C58 C54 C53 -63.6(8) . . . . ?
C59 C58 C54 C53 62.2(8) . . . . ?
C23 C22 C21 C20 -0.2(10) . . . . ?
C19 C20 C21 C22 0.4(9) . . . . ?
C25 C20 C21 C22 178.7(6) . . . . ?
C49 C50 C55 C56 -122.1(7) . . . . ?
C51 C50 C55 C56 59.7(9) . . . . ?
C49 C50 C55 C57 111.6(8) . . . . ?
C51 C50 C55 C57 -66.6(9) . . . . ?
C12 C11 C10 C9 -1.1(11) . . . . ?
C8 C9 C10 C11 -0.2(10) . . . . ?
C21 C20 C25 C26 -78.8(9) . . . . ?
C19 C20 C25 C26 99.5(8) . . . . ?
C21 C20 C25 C27 44.8(9) . . . . ?
C19 C20 C25 C27 -136.9(7) . . . . ?
C2 C3 C4 C5 176.3(7) . . . . ?
S1 C3 C4 C5 -0.1(8) . . . . ?
C3 C4 C5 C6 0.0(11) . . . . ?
C4 C5 C6 S1 0.1(10) . . . . ?
C3 S1 C6 C5 -0.1(7) . . . . ?
